data_4116179
loop_
_publ_author_name
'Tetsuhiro Kodani'
'Kenji Matsuda'
'Taro Yamada'
'Seiya Kobatake'
'Masahiro Irie'

_publ_contact_author
;Prof. Masahiro Irie
Department of Chemistry and Biochemistry,
Graduate School of Engineering,
Kyushu University, 6-10-1 Hakozaki,
Higashi-ku, Fukuoka 812-8581, Japan
;
_publ_contact_author_email ' irie@cstf.kyushu-u.ac.jp '
_publ_contact_author_fax ' 81(92)6423568 '
_publ_contact_author_phone ' 81(92)6423556 '
_publ_section_title
;
 Reversible Diastereoselective Photocyclization of a Diarylethene in a
 Single-Crystalline Phase
;
_journal_name_full 'Journal of the American Chemical Society'
_journal_page_first 9631
_journal_page_last 9637
_journal_paper_doi 10.1021/ja001350o
_journal_volume 122
_journal_year 2000
_chemical_formula_sum 'C32 H26 F6 S2'
_chemical_formula_weight 588.65
_chemical_name_systematic
;
 (S)-1-(2-methyl-5-phenyl-3-thienyl)-2-[2-(3-methyl-1-penten-1-yl)
 -5-phenyl-3-thienyl]-3,3,4,4,5,5-hexafluorocyclopentene
;
_space_group_IT_number 19
_symmetry_cell_setting orthorhombic
_symmetry_space_group_name_Hall 'P 2ac 2ab'
_symmetry_space_group_name_H-M 'P 21 21 21'
_atom_sites_solution_hydrogens geom
_atom_sites_solution_primary direct
_atom_sites_solution_secondary difmap
_audit_creation_method SHELXL-97
_cell_angle_alpha 90.00
_cell_angle_beta 90.00
_cell_angle_gamma 90.00
_cell_formula_units_Z 4
_cell_length_a 9.399(2)
_cell_length_b 11.866(3)
_cell_length_c 24.972(6)
_cell_measurement_temperature 123(2)
_cell_volume 2785.1(11)
_computing_cell_refinement 'Bruker SMART'
_computing_data_collection 'Bruker SMART'
_computing_data_reduction 'Bruker SHELXTL'
_computing_molecular_graphics 'Bruker SHELXTL'
_computing_publication_material 'Bruker SHELXTL'
_computing_structure_refinement 'SHELXL-97 (Sheldrick, 1997)'
_computing_structure_solution 'SHELXS-97 (Sheldrick, 1990)'
_diffrn_ambient_temperature 123(2)
_diffrn_measured_fraction_theta_full 0.967
_diffrn_measured_fraction_theta_max 0.967
_diffrn_measurement_device_type 'CCD area detector'
_diffrn_measurement_method 'phi and omega scans'
_diffrn_radiation_monochromator graphite
_diffrn_radiation_source 'fine-focus sealed tube'
_diffrn_radiation_type MoK\a
_diffrn_radiation_wavelength 0.71073
_diffrn_reflns_av_R_equivalents 0.0793
_diffrn_reflns_av_sigmaI/netI 0.1104
_diffrn_reflns_limit_h_max 12
_diffrn_reflns_limit_h_min -11
_diffrn_reflns_limit_k_max 15
_diffrn_reflns_limit_k_min -15
_diffrn_reflns_limit_l_max 22
_diffrn_reflns_limit_l_min -32
_diffrn_reflns_number 16606
_diffrn_reflns_theta_full 27.61
_diffrn_reflns_theta_max 27.61
_diffrn_reflns_theta_min 1.63
_exptl_absorpt_coefficient_mu 0.252
_exptl_absorpt_correction_type none
_exptl_crystal_colour 'deep blue'
_exptl_crystal_density_diffrn 1.404
_exptl_crystal_description bluck
_exptl_crystal_F_000 1216
_exptl_crystal_size_max 0.4
_exptl_crystal_size_mid 0.3
_exptl_crystal_size_min 0.2
_refine_diff_density_max 0.375
_refine_diff_density_min -0.395
_refine_diff_density_rms 0.066
_refine_ls_abs_structure_details 'Flack H D (1983), Acta Cryst. A39, 876-881'
_refine_ls_abs_structure_Flack -0.24(12)
_refine_ls_extinction_method none
_refine_ls_goodness_of_fit_ref 0.891
_refine_ls_hydrogen_treatment mixed
_refine_ls_matrix_type full
_refine_ls_number_parameters 370
_refine_ls_number_reflns 6085
_refine_ls_number_restraints 21
_refine_ls_restrained_S_all 0.895
_refine_ls_R_factor_all 0.1184
_refine_ls_R_factor_gt 0.0660
_refine_ls_shift/su_max 1.402
_refine_ls_shift/su_mean 0.004
_refine_ls_structure_factor_coef Fsqd
_refine_ls_weighting_details 'calc w=1/[\s^2^(Fo^2^)+(0.1096P)^2^+0.0000P] where P=(Fo^2^+2Fc^2^)/3'
_refine_ls_weighting_scheme calc
_refine_ls_wR_factor_gt 0.1529
_refine_ls_wR_factor_ref 0.1781
_reflns_number_gt 3764
_reflns_number_total 6085
_reflns_threshold_expression >2sigma(I)
_cod_data_source_file ja001350o_3.cif
_cod_data_source_block (S)-1a'
_cod_original_cell_volume 2784.9(12)
_cod_database_code 4116179

loop_
_symmetry_equiv_pos_as_xyz
'x, y, z'
'-x+1/2, -y, z+1/2'
'-x, y+1/2, -z+1/2'
'x+1/2, -y+1/2, -z'

loop_
_atom_site_label
_atom_site_type_symbol
_atom_site_fract_x
_atom_site_fract_y
_atom_site_fract_z
_atom_site_U_iso_or_equiv
_atom_site_adp_type
_atom_site_occupancy
_atom_site_symmetry_multiplicity
_atom_site_calc_flag
_atom_site_refinement_flags
_atom_site_disorder_assembly
_atom_site_disorder_group
S1A S 0.26484(15) 0.71094(10) 0.95883(5) 0.0335(4) Uani 0.923(3) 1 d P A 3
S2A S 0.51457(13) 0.91222(11) 1.14390(5) 0.0336(4) Uani 0.923(3) 1 d P A 3
C1A C 0.2017(5) 0.7967(4) 1.00896(17) 0.0288(11) Uani 0.923(3) 1 d P A 3
C10A C 0.4121(6) 0.9689(4) 1.09306(19) 0.0313(11) Uani 0.923(3) 1 d P A 3
S1B S 0.382(2) 0.7638(16) 0.9815(7) 0.048(6) Uiso 0.077(3) 1 d P A 4
S2B S 0.461(2) 0.8139(18) 1.1238(8) 0.058(6) Uiso 0.077(3) 1 d P A 4
C10B C 0.355(6) 0.899(5) 1.076(2) 0.030(13) Uiso 0.077(3) 1 d PD A 4
C1B C 0.275(5) 0.834(4) 1.0341(18) 0.019(11) Uiso 0.077(3) 1 d PD A 4
C2 C 0.1815(5) 0.9054(4) 0.99018(18) 0.0316(10) Uani 1 1 d . . .
C3 C 0.2122(5) 0.9133(4) 0.93460(18) 0.0339(11) Uani 1 1 d . A .
H3A H 0.1989 0.9809 0.9148 0.041 Uiso 1 1 calc R . .
C4 C 0.2619(6) 0.8177(4) 0.91192(18) 0.0368(12) Uani 1 1 d . . .
C5 C 0.1301(5) 0.9986(4) 1.02293(18) 0.0290(10) Uani 1 1 d . A .
C6A C 0.0368(9) 1.0885(7) 1.0015(3) 0.042(3) Uiso 0.835(6) 1 d PD A 1
C7A C -0.0360(6) 1.1412(5) 1.0508(2) 0.0268(13) Uiso 0.835(6) 1 d PD A 1
C8A C 0.0766(10) 1.1191(6) 1.0945(2) 0.031(4) Uiso 0.835(6) 1 d PD A 1
F1A F -0.0647(4) 1.0493(3) 0.96673(14) 0.0371(9) Uiso 0.835(6) 1 d PD A 1
F2A F 0.1091(4) 1.1663(3) 0.97356(13) 0.0390(10) Uiso 0.835(6) 1 d PD A 1
F3A F -0.0588(5) 1.2531(3) 1.04404(16) 0.0458(11) Uiso 0.835(6) 1 d PD A 1
F4A F -0.1576(4) 1.0890(3) 1.06216(13) 0.0416(10) Uiso 0.835(6) 1 d PD A 1
F5A F 0.1582(4) 1.2118(3) 1.10327(18) 0.0467(11) Uiso 0.835(6) 1 d PD A 1
F6A F 0.0086(5) 1.0973(3) 1.14220(15) 0.0420(11) Uiso 0.835(6) 1 d PD A 1
C6B C 0.016(2) 1.0817(16) 1.0011(7) 0.000(8) Uiso 0.165(6) 1 d PD A 2
C7B C 0.008(2) 1.1702(18) 1.0440(7) 0.044(9) Uiso 0.165(6) 1 d PD A 2
C8B C 0.057(3) 1.116(2) 1.0962(8) 0.03(2) Uiso 0.165(6) 1 d PD A 2
F1B F -0.114(2) 1.0340(17) 0.9933(10) 0.066(7) Uiso 0.165(6) 1 d PD A 2
F2B F 0.043(3) 1.123(2) 0.9528(8) 0.083(8) Uiso 0.165(6) 1 d PD A 2
F3B F 0.100(3) 1.257(3) 1.0280(12) 0.160(16) Uiso 0.165(6) 1 d PD A 2
F4B F -0.1130(14) 1.2313(10) 1.0511(5) 0.009(3) Uiso 0.165(6) 1 d PD A 2
F5B F 0.1290(15) 1.2023(11) 1.1202(6) 0.012(3) Uiso 0.165(6) 1 d PD A 2
F6B F -0.035(2) 1.0742(16) 1.1338(8) 0.043(6) Uiso 0.165(6) 1 d PD A 2
C9 C 0.1622(5) 1.0228(4) 1.07479(17) 0.0297(10) Uani 1 1 d . . .
C11 C 0.2723(5) 0.9748(4) 1.10876(18) 0.0300(10) Uani 1 1 d . A .
C12 C 0.2520(6) 0.9337(4) 1.16183(16) 0.0316(11) Uani 1 1 d . . .
H12A H 0.1619 0.9341 1.1791 0.038 Uiso 1 1 calc R A .
C13 C 0.3708(5) 0.8941(4) 1.18556(18) 0.0327(11) Uani 1 1 d . A .
C14 C 0.4793(6) 1.0023(4) 1.0423(2) 0.0409(12) Uani 1 1 d . . .
H14A H 0.4069 1.0327 1.0181 0.061 Uiso 1 1 calc R A 3
H14B H 0.5244 0.9364 1.0258 0.061 Uiso 1 1 calc R A 3
H14C H 0.5515 1.0601 1.0493 0.061 Uiso 1 1 calc R A 3
C15 C 0.1727(6) 0.7496(4) 1.06146(17) 0.0350(11) Uani 1 1 d . . .
H15A H 0.1119 0.7909 1.0847 0.042 Uiso 1 1 calc R A 3
C16 C 0.2246(7) 0.6540(4) 1.07912(19) 0.0488(15) Uani 1 1 d . A .
H16A H 0.2860 0.6140 1.0556 0.059 Uiso 1 1 calc R . .
C17 C 0.1967(7) 0.6011(4) 1.1330(2) 0.0508(15) Uani 1 1 d . . .
H17A H 0.1353 0.6538 1.1541 0.061 Uiso 1 1 calc R A .
C18 C 0.3356(7) 0.5842(5) 1.1638(2) 0.0547(16) Uani 1 1 d . A .
H18A H 0.3928 0.5259 1.1453 0.066 Uiso 1 1 calc R . .
H18B H 0.3904 0.6554 1.1629 0.066 Uiso 1 1 calc R . .
C19 C 0.3158(8) 0.5497(5) 1.2207(2) 0.0675(19) Uani 1 1 d . . .
H19A H 0.4090 0.5422 1.2380 0.101 Uiso 1 1 calc R A .
H19B H 0.2658 0.4773 1.2221 0.101 Uiso 1 1 calc R . .
H19C H 0.2597 0.6070 1.2395 0.101 Uiso 1 1 calc R . .
C20 C 0.1136(8) 0.4911(5) 1.1247(3) 0.0632(18) Uani 1 1 d . A .
H20A H 0.0252 0.5071 1.1053 0.095 Uiso 1 1 calc R . .
H20B H 0.0911 0.4577 1.1595 0.095 Uiso 1 1 calc R . .
H20C H 0.1716 0.4383 1.1038 0.095 Uiso 1 1 calc R . .
C21 C 0.3862(5) 0.8436(4) 1.23957(18) 0.0337(11) Uani 1 1 d . . .
C22 C 0.2729(6) 0.8450(4) 1.27573(17) 0.0384(12) Uani 1 1 d . A .
H22A H 0.1849 0.8782 1.2656 0.046 Uiso 1 1 calc R . .
C23 C 0.2882(6) 0.7982(4) 1.32633(19) 0.0464(14) Uani 1 1 d . . .
H23A H 0.2107 0.8003 1.3507 0.056 Uiso 1 1 calc R A .
C24 C 0.4135(7) 0.7489(5) 1.3416(2) 0.0496(15) Uani 1 1 d . A .
H24A H 0.4223 0.7160 1.3761 0.060 Uiso 1 1 calc R . .
C25 C 0.5261(7) 0.7473(5) 1.3068(2) 0.0534(15) Uani 1 1 d . . .
H25A H 0.6140 0.7149 1.3176 0.064 Uiso 1 1 calc R A .
C26 C 0.5124(6) 0.7934(5) 1.2554(2) 0.0470(13) Uani 1 1 d . A .
H26A H 0.5903 0.7903 1.2313 0.056 Uiso 1 1 calc R . .
C27 C 0.3096(5) 0.7933(4) 0.85711(19) 0.0365(11) Uani 1 1 d . A .
C28 C 0.3571(5) 0.6877(4) 0.84204(18) 0.0334(11) Uani 1 1 d . . .
H28A H 0.3597 0.6288 0.8677 0.040 Uiso 1 1 calc R A .
C29 C 0.4006(5) 0.6668(4) 0.79047(18) 0.0362(11) Uani 1 1 d . A .
H29A H 0.4332 0.5936 0.7812 0.043 Uiso 1 1 calc R . .
C30 C 0.3981(6) 0.7498(5) 0.7519(2) 0.0447(13) Uani 1 1 d . . .
H30A H 0.4292 0.7350 0.7164 0.054 Uiso 1 1 calc R A .
C31 C 0.3487(7) 0.8556(5) 0.7665(2) 0.0529(15) Uani 1 1 d . A .
H31A H 0.3452 0.9141 0.7405 0.063 Uiso 1 1 calc R . .
C32 C 0.3047(7) 0.8770(5) 0.8180(2) 0.0518(15) Uani 1 1 d . . .
H32A H 0.2704 0.9499 0.8270 0.062 Uiso 1 1 calc R A .

loop_
_atom_site_aniso_label
_atom_site_aniso_U_11
_atom_site_aniso_U_22
_atom_site_aniso_U_33
_atom_site_aniso_U_23
_atom_site_aniso_U_13
_atom_site_aniso_U_12
S1A 0.0553(9) 0.0245(6) 0.0208(6) 0.0014(5) 0.0069(6) 0.0023(6)
S2A 0.0324(7) 0.0422(8) 0.0263(6) 0.0071(6) -0.0003(6) 0.0029(6)
C1A 0.038(3) 0.029(3) 0.020(2) 0.001(2) 0.002(2) 0.000(2)
C10A 0.038(3) 0.029(3) 0.027(3) 0.001(2) -0.005(2) 0.002(2)
C2 0.036(3) 0.029(2) 0.030(2) 0.000(2) -0.001(2) 0.001(2)
C3 0.042(3) 0.032(3) 0.028(2) 0.001(2) -0.008(2) 0.001(2)
C4 0.050(3) 0.027(3) 0.033(3) 0.0017(19) 0.000(2) -0.006(2)
C5 0.038(3) 0.025(2) 0.024(2) 0.0071(18) 0.000(2) -0.005(2)
C9 0.041(3) 0.023(2) 0.024(2) 0.0047(18) -0.004(2) -0.001(2)
C11 0.037(3) 0.024(2) 0.029(2) -0.0036(18) -0.001(2) 0.000(2)
C12 0.037(3) 0.035(3) 0.023(2) -0.0012(18) 0.000(2) 0.006(2)
C13 0.039(3) 0.035(3) 0.024(2) 0.002(2) 0.000(2) -0.004(2)
C14 0.038(3) 0.049(3) 0.035(3) 0.009(2) 0.000(2) 0.001(2)
C15 0.053(3) 0.028(2) 0.024(2) -0.0012(19) 0.004(2) 0.007(2)
C16 0.083(4) 0.032(3) 0.032(3) 0.001(2) 0.018(3) 0.016(3)
C17 0.081(4) 0.032(3) 0.039(3) 0.007(2) 0.011(3) 0.014(3)
C18 0.085(4) 0.039(3) 0.040(3) 0.002(2) 0.014(3) 0.016(3)
C19 0.107(6) 0.044(4) 0.051(4) 0.009(3) -0.003(4) 0.005(4)
C20 0.088(5) 0.044(3) 0.058(4) 0.013(3) 0.010(3) 0.009(3)
C21 0.049(3) 0.030(2) 0.023(2) 0.0060(19) -0.008(2) -0.004(2)
C22 0.052(3) 0.034(3) 0.029(3) 0.001(2) -0.001(2) 0.005(2)
C23 0.068(4) 0.038(3) 0.034(3) 0.001(2) 0.006(3) 0.008(3)
C24 0.077(4) 0.047(3) 0.025(3) 0.005(2) -0.012(3) -0.002(3)
C25 0.059(4) 0.054(4) 0.047(3) 0.016(3) -0.012(3) 0.005(3)
C26 0.040(3) 0.062(3) 0.039(3) 0.019(3) -0.009(2) -0.005(3)
C27 0.043(3) 0.033(3) 0.033(2) -0.001(2) 0.002(2) -0.004(2)
C28 0.031(3) 0.038(3) 0.031(3) 0.002(2) -0.002(2) -0.002(2)
C29 0.033(3) 0.043(3) 0.033(3) -0.011(2) -0.003(2) 0.001(2)
C30 0.050(3) 0.051(3) 0.033(3) -0.006(2) 0.003(3) -0.002(3)
C31 0.084(4) 0.047(3) 0.028(3) 0.003(2) 0.009(3) -0.003(3)
C32 0.085(5) 0.039(3) 0.031(3) 0.002(2) 0.007(3) 0.002(3)

loop_
_atom_type_symbol
_atom_type_description
_atom_type_scat_dispersion_real
_atom_type_scat_dispersion_imag
_atom_type_scat_source
C C 0.0033 0.0016 'International Tables Vol C Tables 4.2.6.8 and 6.1.1.4'
H H 0.0000 0.0000 'International Tables Vol C Tables 4.2.6.8 and 6.1.1.4'
F F 0.0171 0.0103 'International Tables Vol C Tables 4.2.6.8 and 6.1.1.4'
S S 0.1246 0.1234 'International Tables Vol C Tables 4.2.6.8 and 6.1.1.4'

loop_
_geom_angle_atom_site_label_1
_geom_angle_atom_site_label_2
_geom_angle_atom_site_label_3
_geom_angle
C1A S1A C4 93.1(2)
C13 S2A C10A 93.2(2)
C2 C1A C15 129.7(4)
C2 C1A S1A 110.6(3)
C15 C1A S1A 119.7(4)
C11 C10A C14 130.1(5)
C11 C10A S2A 110.1(4)
C14 C10A S2A 119.9(4)
C1B S1B C4 98.6(17)
C10B S2B C13 90.3(19)
C11 C10B C1B 117(4)
C11 C10B S2B 105(3)
C1B C10B S2B 116(4)
C11 C10B C14 101(3)
C1B C10B C14 109(4)
S2B C10B C14 108(3)
C10B C1B C15 110(4)
C10B C1B C2 118(4)
C15 C1B C2 107(3)
C10B C1B S1B 117(4)
C15 C1B S1B 111(3)
C2 C1B S1B 93(2)
C1A C2 C3 111.3(4)
C1A C2 C5 124.1(4)
C3 C2 C5 124.5(4)
C1A C2 C1B 38.8(15)
C3 C2 C1B 125.4(18)
C5 C2 C1B 101.1(16)
C4 C3 C2 115.1(4)
C3 C4 C27 131.4(4)
C3 C4 S1A 109.7(3)
C27 C4 S1A 118.9(3)
C3 C4 S1B 95.3(6)
C27 C4 S1B 122.0(6)
S1A C4 S1B 39.8(5)
C9 C5 C2 128.4(4)
C9 C5 C6A 108.9(5)
C2 C5 C6A 122.7(5)
C9 C5 C6B 110.6(7)
C2 C5 C6B 120.9(7)
C6A C5 C6B 7.4(9)
F2A C6A F1A 104.9(6)
F2A C6A C5 112.6(6)
F1A C6A C5 113.4(6)
F2A C6A C7A 111.1(6)
F1A C6A C7A 109.6(6)
C5 C6A C7A 105.4(5)
F4A C7A F3A 110.3(4)
F4A C7A C8A 111.1(5)
F3A C7A C8A 111.4(5)
F4A C7A C6A 111.2(5)
F3A C7A C6A 111.6(6)
C8A C7A C6A 101.0(5)
F5A C8A F6A 105.9(5)
F5A C8A C9 111.8(7)
F6A C8A C9 113.2(5)
F5A C8A C7A 111.3(5)
F6A C8A C7A 109.0(7)
C9 C8A C7A 105.6(4)
F2B C6B F1B 101.3(18)
F2B C6B C7B 113.3(17)
F1B C6B C7B 110.3(18)
F2B C6B C5 115.0(17)
F1B C6B C5 114.0(16)
C7B C6B C5 103.2(12)
F4B C7B F3B 99.2(18)
F4B C7B C6B 120.4(17)
F3B C7B C6B 106.3(19)
F4B C7B C8B 111.5(18)
F3B C7B C8B 111.7(19)
C6B C7B C8B 107.4(15)
F5B C8B F6B 106.5(18)
F5B C8B C7B 101.8(15)
F6B C8B C7B 123(2)
F5B C8B C9 111.6(19)
F6B C8B C9 112.1(16)
C7B C8B C9 101.2(14)
C5 C9 C11 129.1(4)
C5 C9 C8A 111.0(4)
C11 C9 C8A 119.7(4)
C5 C9 C8B 109.5(8)
C11 C9 C8B 121.4(8)
C8A C9 C8B 6.2(8)
C10A C11 C12 112.1(4)
C10A C11 C10B 45(2)
C12 C11 C10B 113(2)
C10A C11 C9 122.3(4)
C12 C11 C9 125.5(4)
C10B C11 C9 107(2)
C13 C12 C11 114.6(4)
C12 C13 C21 128.4(4)
C12 C13 S2A 110.0(3)
C21 C13 S2A 121.6(4)
C12 C13 S2B 100.3(7)
C21 C13 S2B 117.9(7)
S2A C13 S2B 42.2(6)
C10A C14 C10B 34.5(14)
C16 C15 C1A 124.6(5)
C16 C15 C1B 119(2)
C1A C15 C1B 40.1(16)
C15 C16 C17 126.5(5)
C16 C17 C18 110.8(5)
C16 C17 C20 108.7(5)
C18 C17 C20 113.0(5)
C19 C18 C17 114.2(6)
C26 C21 C22 118.2(4)
C26 C21 C13 121.2(5)
C22 C21 C13 120.6(4)
C23 C22 C21 120.3(5)
C24 C23 C22 120.9(5)
C25 C24 C23 119.7(5)
C24 C25 C26 120.3(5)
C21 C26 C25 120.6(5)
C28 C27 C32 117.8(4)
C28 C27 C4 122.1(4)
C32 C27 C4 120.2(4)
C29 C28 C27 121.0(5)
C28 C29 C30 121.4(5)
C29 C30 C31 117.9(5)
C32 C31 C30 120.9(5)
C31 C32 C27 120.9(5)

loop_
_geom_bond_atom_site_label_1
_geom_bond_atom_site_label_2
_geom_bond_distance
S1A C1A 1.719(5)
S1A C4 1.726(5)
S2A C13 1.719(5)
S2A C10A 1.730(5)
C1A C2 1.386(6)
C1A C15 1.451(6)
C10A C11 1.373(7)
C10A C14 1.470(7)
S1B C1B 1.86(5)
S1B C4 2.170(19)
S2B C10B 1.86(6)
S2B C13 2.00(2)
C10B C11 1.44(6)
C10B C1B 1.502(10)
C10B C14 1.89(6)
C1B C15 1.55(5)
C1B C2 1.64(5)
C2 C3 1.421(6)
C2 C5 1.457(6)
C3 C4 1.351(7)
C4 C27 1.469(6)
C5 C9 1.360(6)
C5 C6A 1.481(9)
C5 C6B 1.55(2)
C6A F2A 1.342(8)
C6A F1A 1.371(8)
C6A C7A 1.542(8)
C7A F4A 1.331(7)
C7A F3A 1.356(7)
C7A C8A 1.541(8)
C8A F5A 1.359(8)
C8A F6A 1.377(8)
C8A C9 1.481(9)
C6B F2B 1.329(17)
C6B F1B 1.366(18)
C6B C7B 1.501(16)
C7B F4B 1.364(19)
C7B F3B 1.403(19)
C7B C8B 1.526(17)
C8B F5B 1.365(18)
C8B F6B 1.368(18)
C8B C9 1.57(3)
C9 C11 1.455(6)
C11 C12 1.425(6)
C12 C13 1.348(7)
C13 C21 1.483(6)
C15 C16 1.311(7)
C16 C17 1.508(7)
C17 C18 1.528(9)
C17 C20 1.535(8)
C18 C19 1.491(8)
C21 C26 1.385(8)
C21 C22 1.396(7)
C22 C23 1.388(7)
C23 C24 1.369(8)
C24 C25 1.368(8)
C25 C26 1.401(7)
C27 C28 1.382(7)
C27 C32 1.394(7)
C28 C29 1.374(6)
C29 C30 1.378(7)
C30 C31 1.388(8)
C31 C32 1.375(7)

loop_
_geom_torsion_atom_site_label_1
_geom_torsion_atom_site_label_2
_geom_torsion_atom_site_label_3
_geom_torsion_atom_site_label_4
_geom_torsion
C4 S1A C1A C2 -1.1(4)
C4 S1A C1A C15 176.7(4)
C13 S2A C10A C11 1.0(4)
C13 S2A C10A C14 -179.0(4)
C13 S2B C10B C11 2(3)
C13 S2B C10B C1B -129(4)
C13 S2B C10B C14 108(2)
C11 C10B C1B C15 -67(5)
S2B C10B C1B C15 58(5)
C14 C10B C1B C15 180(3)
C11 C10B C1B C2 56(6)
S2B C10B C1B C2 -179(3)
C14 C10B C1B C2 -57(5)
C11 C10B C1B S1B 166(3)
S2B C10B C1B S1B -69(5)
C14 C10B C1B S1B 53(5)
C4 S1B C1B C10B -133(4)
C4 S1B C1B C15 101(2)
C4 S1B C1B C2 -9(2)
C15 C1A C2 C3 -174.8(5)
S1A C1A C2 C3 2.8(5)
C15 C1A C2 C5 3.0(8)
S1A C1A C2 C5 -179.4(4)
C15 C1A C2 C1B 65(3)
S1A C1A C2 C1B -118(3)
C10B C1B C2 C1A -168(6)
C15 C1B C2 C1A -43.1(16)
S1B C1B C2 C1A 70(2)
C10B C1B C2 C3 112(4)
C15 C1B C2 C3 -123(2)
S1B C1B C2 C3 -10(3)
C10B C1B C2 C5 -35(4)
C15 C1B C2 C5 89(2)
S1B C1B C2 C5 -158.2(14)
C1A C2 C3 C4 -3.6(6)
C5 C2 C3 C4 178.6(5)
C1B C2 C3 C4 38(2)
C2 C3 C4 C27 -177.6(5)
C2 C3 C4 S1A 2.7(6)
C2 C3 C4 S1B -35.4(7)
C1A S1A C4 C3 -0.9(4)
C1A S1A C4 C27 179.4(4)
C1A S1A C4 S1B 73.0(8)
C1B S1B C4 C3 27.0(17)
C1B S1B C4 C27 174.2(16)
C1B S1B C4 S1A -87.7(18)
C1A C2 C5 C9 39.0(8)
C3 C2 C5 C9 -143.5(5)
C1B C2 C5 C9 4.8(18)
C1A C2 C5 C6A -145.0(6)
C3 C2 C5 C6A 32.5(8)
C1B C2 C5 C6A -179.2(18)
C1A C2 C5 C6B -136.6(10)
C3 C2 C5 C6B 41.0(11)
C1B C2 C5 C6B -171(2)
C9 C5 C6A F2A 97.4(6)
C2 C5 C6A F2A -79.3(7)
C6B C5 C6A F2A -158(6)
C9 C5 C6A F1A -143.7(5)
C2 C5 C6A F1A 39.6(8)
C6B C5 C6A F1A -39(6)
C9 C5 C6A C7A -23.9(7)
C2 C5 C6A C7A 159.5(5)
C6B C5 C6A C7A 81(6)
F2A C6A C7A F4A 147.8(5)
F1A C6A C7A F4A 32.3(7)
C5 C6A C7A F4A -90.0(6)
F2A C6A C7A F3A 24.2(8)
F1A C6A C7A F3A -91.3(7)
C5 C6A C7A F3A 146.4(5)
F2A C6A C7A C8A -94.3(7)
F1A C6A C7A C8A 150.3(6)
C5 C6A C7A C8A 27.9(7)
F4A C7A C8A F5A -143.3(6)
F3A C7A C8A F5A -19.9(8)
C6A C7A C8A F5A 98.7(7)
F4A C7A C8A F6A -26.8(7)
F3A C7A C8A F6A 96.5(6)
C6A C7A C8A F6A -144.9(6)
F4A C7A C8A C9 95.2(6)
F3A C7A C8A C9 -141.5(5)
C6A C7A C8A C9 -22.9(7)
C9 C5 C6B F2B 134.5(16)
C2 C5 C6B F2B -49(2)
C6A C5 C6B F2B 57(6)
C9 C5 C6B F1B -109.1(14)
C2 C5 C6B F1B 67.2(16)
C6A C5 C6B F1B 173(7)
C9 C5 C6B C7B 10.5(15)
C2 C5 C6B C7B -173.2(11)
C6A C5 C6B C7B -67(5)
F2B C6B C7B F4B 81(3)
F1B C6B C7B F4B -32(2)
C5 C6B C7B F4B -153.7(18)
F2B C6B C7B F3B -30(3)
F1B C6B C7B F3B -143(2)
C5 C6B C7B F3B 94.9(19)
F2B C6B C7B C8B -150(2)
F1B C6B C7B C8B 97(2)
C5 C6B C7B C8B -25(2)
F4B C7B C8B F5B -82(2)
F3B C7B C8B F5B 27(3)
C6B C7B C8B F5B 144(2)
F4B C7B C8B F6B 36(3)
F3B C7B C8B F6B 146(2)
C6B C7B C8B F6B -97(3)
F4B C7B C8B C9 162.4(16)
F3B C7B C8B C9 -88(2)
C6B C7B C8B C9 29(2)
C2 C5 C9 C11 11.2(8)
C6A C5 C9 C11 -165.3(5)
C6B C5 C9 C11 -172.9(9)
C2 C5 C9 C8A -174.8(5)
C6A C5 C9 C8A 8.8(7)
C6B C5 C9 C8A 1.1(10)
C2 C5 C9 C8B -168.3(9)
C6A C5 C9 C8B 15.3(10)
C6B C5 C9 C8B 7.6(12)
F5A C8A C9 C5 -111.5(5)
F6A C8A C9 C5 129.0(5)
C7A C8A C9 C5 9.8(7)
F5A C8A C9 C11 63.2(7)
F6A C8A C9 C11 -56.3(8)
C7A C8A C9 C11 -175.5(5)
F5A C8A C9 C8B 171(7)
F6A C8A C9 C8B 52(7)
C7A C8A C9 C8B -67(7)
F5B C8B C9 C5 -129.9(12)
F6B C8B C9 C5 110.8(15)
C7B C8B C9 C5 -22.2(15)
F5B C8B C9 C11 50.6(16)
F6B C8B C9 C11 -68.7(18)
C7B C8B C9 C11 158.2(11)
F5B C8B C9 C8A -25(6)
F6B C8B C9 C8A -144(8)
C7B C8B C9 C8A 83(7)
C14 C10A C11 C12 -179.7(5)
S2A C10A C11 C12 0.4(5)
C14 C10A C11 C10B 80(3)
S2A C10A C11 C10B -100(3)
C14 C10A C11 C9 -2.3(8)
S2A C10A C11 C9 177.8(4)
C1B C10B C11 C10A -154(6)
S2B C10B C11 C10A 75(3)
C14 C10B C11 C10A -36.5(14)
C1B C10B C11 C12 106(4)
S2B C10B C11 C12 -24(3)
C14 C10B C11 C12 -135.6(16)
C1B C10B C11 C9 -36(5)
S2B C10B C11 C9 -165.9(18)
C14 C10B C11 C9 82(2)
C5 C9 C11 C10A 51.7(7)
C8A C9 C11 C10A -122.0(6)
C8B C9 C11 C10A -128.9(10)
C5 C9 C11 C12 -131.3(5)
C8A C9 C11 C12 55.1(7)
C8B C9 C11 C12 48.1(11)
C5 C9 C11 C10B 5(2)
C8A C9 C11 C10B -169(2)
C8B C9 C11 C10B -176(3)
C10A C11 C12 C13 -2.0(6)
C10B C11 C12 C13 47(2)
C9 C11 C12 C13 -179.3(4)
C11 C12 C13 C21 -178.6(4)
C11 C12 C13 S2A 2.7(5)
C11 C12 C13 S2B -40.0(8)
C10A S2A C13 C12 -2.1(4)
C10A S2A C13 C21 179.1(4)
C10A S2A C13 S2B 81.2(9)
C10B S2B C13 C12 20.8(18)
C10B S2B C13 C21 164.9(17)
C10B S2B C13 S2A -87.7(19)
C11 C10A C14 C10B -69(3)
S2A C10A C14 C10B 111(3)
C11 C10B C14 C10A 43.9(17)
C1B C10B C14 C10A 167(6)
S2B C10B C14 C10A -66(2)
C2 C1A C15 C16 -163.6(6)
S1A C1A C15 C16 19.0(8)
C2 C1A C15 C1B -69(3)
S1A C1A C15 C1B 114(3)
C10B C1B C15 C16 -80(4)
C2 C1B C15 C16 150.2(16)
S1B C1B C15 C16 50(3)
C10B C1B C15 C1A 169(5)
C2 C1B C15 C1A 39.5(14)
S1B C1B C15 C1A -61(2)
C1A C15 C16 C17 -179.4(5)
C1B C15 C16 C17 133.6(19)
C15 C16 C17 C18 -121.2(7)
C15 C16 C17 C20 114.0(7)
C16 C17 C18 C19 170.6(5)
C20 C17 C18 C19 -67.0(7)
C12 C13 C21 C26 171.4(5)
S2A C13 C21 C26 -10.0(7)
S2B C13 C21 C26 38.8(9)
C12 C13 C21 C22 -8.2(8)
S2A C13 C21 C22 170.4(4)
S2B C13 C21 C22 -140.9(8)
C26 C21 C22 C23 0.7(7)
C13 C21 C22 C23 -179.6(4)
C21 C22 C23 C24 -0.7(8)
C22 C23 C24 C25 1.1(9)
C23 C24 C25 C26 -1.6(9)
C22 C21 C26 C25 -1.2(8)
C13 C21 C26 C25 179.2(5)
C24 C25 C26 C21 1.6(9)
C3 C4 C27 C28 -179.9(5)
S1A C4 C27 C28 -0.2(7)
S1B C4 C27 C28 46.1(9)
C3 C4 C27 C32 -1.5(9)
S1A C4 C27 C32 178.2(4)
S1B C4 C27 C32 -135.5(7)
C32 C27 C28 C29 1.3(7)
C4 C27 C28 C29 179.7(5)
C27 C28 C29 C30 -0.3(7)
C28 C29 C30 C31 -0.6(8)
C29 C30 C31 C32 0.5(9)
C30 C31 C32 C27 0.6(10)
C28 C27 C32 C31 -1.4(9)
C4 C27 C32 C31 -179.9(6)
